data_7049923
loop_
_publ_author_name
'Biggs, George S.'
'O'Neill, Michael J'
'Carames Mendez, Pablo'
'Scrase, Thomas G.'
'Lin, Yulu'
'Bin-Maarof, Amzar Muzani'
'Bond, Andrew D.'
'Boss, Sally R.'
'Barker, Paul D.'

_publ_section_title
;
 Use of a fluorinated probe to quantitatively monitor amino acid binding
 preferences of ruthenium(ii) arene complexes.
;
_journal_issue 20
_journal_name_full 'Dalton transactions (Cambridge, England : 2003)'
_journal_page_first 6910
_journal_page_last 6920
_journal_paper_doi 10.1039/c8dt05159c
_journal_volume 48
_journal_year 2019
_chemical_absolute_configuration ad
_chemical_formula_moiety 'C20 H20 Cl F2 N2 Ru +, F6 P -'
_chemical_formula_sum 'C20 H20 Cl F8 N2 P Ru'
_chemical_formula_weight 607.87
_space_group_crystal_system orthorhombic
_space_group_IT_number 29
_space_group_name_Hall 'P 2c -2ac'
_space_group_name_H-M_alt 'P c a 21'
_symmetry_space_group_name_Hall 'P 2c -2ac'
_symmetry_space_group_name_H-M 'P c a 21'
_atom_sites_solution_hydrogens geom
_audit_creation_method SHELXL-2018/1
_audit_update_record
;
2018-09-13 deposited with the CCDC.    2019-04-15 downloaded from the CCDC.
;
_cell_angle_alpha 90
_cell_angle_beta 90
_cell_angle_gamma 90
_cell_formula_units_Z 4
_cell_length_a 12.3683(3)
_cell_length_b 13.3931(3)
_cell_length_c 13.3561(3)
_cell_measurement_reflns_used 9873
_cell_measurement_temperature 180(2)
_cell_measurement_theta_max 66.66
_cell_measurement_theta_min 3.30
_cell_volume 2212.44(9)
_computing_cell_refinement 'SAINT (Bruker, 2016)'
_computing_data_collection 'APEX3 (Bruker, 2016)'
_computing_data_reduction SAINT
_computing_molecular_graphics 'Mercury (Macrae et al., 2008)'
_computing_publication_material SHELXL
_computing_structure_refinement 'SHELXL (Sheldrick, 2015)'
_computing_structure_solution 'SHELXT (Sheldrick, 2015)'
_diffrn_ambient_temperature 180(2)
_diffrn_measured_fraction_theta_full 0.999
_diffrn_measured_fraction_theta_max 0.999
_diffrn_measurement_device_type 'Bruker D8-QUEST PHOTON-100'
_diffrn_measurement_method '\w and \f-scans'
_diffrn_radiation_type CuK\a
_diffrn_radiation_wavelength 1.54178
_diffrn_reflns_av_R_equivalents 0.0429
_diffrn_reflns_av_unetI/netI 0.0294
_diffrn_reflns_Laue_measured_fraction_full 0.999
_diffrn_reflns_Laue_measured_fraction_max 0.999
_diffrn_reflns_limit_h_max 14
_diffrn_reflns_limit_h_min -14
_diffrn_reflns_limit_k_max 15
_diffrn_reflns_limit_k_min -15
_diffrn_reflns_limit_l_max 15
_diffrn_reflns_limit_l_min -13
_diffrn_reflns_number 27010
_diffrn_reflns_point_group_measured_fraction_full 0.967
_diffrn_reflns_point_group_measured_fraction_max 0.967
_diffrn_reflns_theta_full 66.778
_diffrn_reflns_theta_max 66.778
_diffrn_reflns_theta_min 3.300
_diffrn_source 'Incoatec I\mS Cu microsource'
_exptl_absorpt_coefficient_mu 8.273
_exptl_absorpt_correction_T_max 0.7528
_exptl_absorpt_correction_T_min 0.4447
_exptl_absorpt_correction_type multi-scan
_exptl_absorpt_process_details 'SADABS (Bruker, 2014)'
_exptl_crystal_colour yellow
_exptl_crystal_density_diffrn 1.825
_exptl_crystal_description lath
_exptl_crystal_F_000 1208
_exptl_crystal_size_max 0.250
_exptl_crystal_size_mid 0.060
_exptl_crystal_size_min 0.020
_refine_diff_density_max 0.250
_refine_diff_density_min -0.312
_refine_diff_density_rms 0.048
_refine_ls_abs_structure_details
;
Flack x determined using 1571 quotients [(I+)-(I-)]/[(I+)+(I-)]
(Parsons, Flack and Wagner, Acta Cryst. B69 (2013) 249-259).
;
_refine_ls_abs_structure_Flack 0.017(6)
_refine_ls_extinction_method none
_refine_ls_goodness_of_fit_ref 1.050
_refine_ls_hydrogen_treatment constr
_refine_ls_matrix_type full
_refine_ls_number_parameters 301
_refine_ls_number_reflns 3787
_refine_ls_number_restraints 1
_refine_ls_restrained_S_all 1.050
_refine_ls_R_factor_all 0.0216
_refine_ls_R_factor_gt 0.0193
_refine_ls_shift/su_max 0.001
_refine_ls_shift/su_mean 0.000
_refine_ls_structure_factor_coef Fsqd
_refine_ls_weighting_details 'w=1/[\s^2^(Fo^2^)+(0.0182P)^2^+0.4583P] where P=(Fo^2^+2Fc^2^)/3'
_refine_ls_weighting_scheme calc
_refine_ls_wR_factor_gt 0.0440
_refine_ls_wR_factor_ref 0.0451
_reflns_Friedel_coverage 0.845
_reflns_Friedel_fraction_full 0.931
_reflns_Friedel_fraction_max 0.931
_reflns_number_gt 3597
_reflns_number_total 3787
_reflns_threshold_expression 'I > 2\s(I)'
_cod_data_source_file c8dt05159c2.cif
_cod_data_source_block 7
_cod_depositor_comments 'Adding full bibliography for 7049914--7049924.cif.'
_cod_database_code 7049923
_cambridge_user_name 'George Biggs'
_cambridge_user_crsid gb531
_cambridge_supervisor_name 'Paul Barker'
_cambridge_supervisor_crsid pdb30
_cambridge_crystallographer_name 'Andrew bond'
_cambridge_crystallographer_crsid adb29
_cambridge_sample_id GB_118_E
_cambridge_data_id PB_B2_0004
_shelx_space_group_comment
;
The symmetry employed for this shelxl refinement is uniquely defined
by the following loop, which should always be used as a source of
symmetry information in preference to the above space-group names.
They are only intended as comments.
;
_shelx_estimated_absorpt_t_min 0.232
_shelx_estimated_absorpt_t_max 0.852

loop_
_space_group_symop_operation_xyz
'x, y, z'
'-x, -y, z+1/2'
'x+1/2, -y, z'
'-x+1/2, y, z+1/2'

loop_
_atom_site_label
_atom_site_type_symbol
_atom_site_fract_x
_atom_site_fract_y
_atom_site_fract_z
_atom_site_U_iso_or_equiv
_atom_site_adp_type
_atom_site_occupancy
_atom_site_site_symmetry_order
_atom_site_calc_flag
_atom_site_refinement_flags_posn
_atom_site_refinement_flags_adp
Ru1 Ru 0.29695(2) 0.74516(2) 0.59833(5) 0.01679(8) Uani 1 1 d . .
Cl1 Cl 0.30715(8) 0.85797(8) 0.73826(7) 0.0288(2) Uani 1 1 d . .
F1 F 0.64166(18) 0.9107(2) 0.4356(2) 0.0427(6) Uani 1 1 d . .
F2 F 0.69342(18) 0.8860(2) 0.6121(3) 0.0513(8) Uani 1 1 d . .
N1 N 0.3710(2) 0.8605(2) 0.5170(2) 0.0200(6) Uani 1 1 d . .
N2 N 0.4614(3) 0.7273(2) 0.6324(2) 0.0240(7) Uani 1 1 d . .
C1 C 0.3171(3) 0.9226(3) 0.4573(3) 0.0248(8) Uani 1 1 d . .
H1 H 0.240446 0.923682 0.460860 0.030 Uiso 1 1 calc R U
C2 C 0.3685(3) 0.9861(3) 0.3899(3) 0.0301(9) Uani 1 1 d . .
H2 H 0.328111 1.031474 0.350011 0.036 Uiso 1 1 calc R U
C3 C 0.4794(4) 0.9813(3) 0.3826(3) 0.0298(9) Uani 1 1 d . .
H3 H 0.517279 1.020417 0.334707 0.036 Uiso 1 1 calc R U
C4 C 0.5338(3) 0.9187(3) 0.4460(3) 0.0259(8) Uani 1 1 d . .
C5 C 0.4807(3) 0.8614(3) 0.5181(3) 0.0216(8) Uani 1 1 d . .
C6 C 0.5292(3) 0.7977(2) 0.5948(4) 0.0243(7) Uani 1 1 d . .
C7 C 0.6312(3) 0.8075(3) 0.6371(4) 0.0342(10) Uani 1 1 d . .
C8 C 0.6685(4) 0.7422(4) 0.7082(4) 0.0426(12) Uani 1 1 d . .
H8 H 0.739519 0.748457 0.734524 0.051 Uiso 1 1 calc R U
C9 C 0.6007(4) 0.6675(4) 0.7406(4) 0.0389(10) Uani 1 1 d . .
H9 H 0.624591 0.619540 0.788070 0.047 Uiso 1 1 calc R U
C10 C 0.4966(3) 0.6639(3) 0.7023(3) 0.0304(9) Uani 1 1 d . .
H10 H 0.448435 0.614389 0.726721 0.036 Uiso 1 1 calc R U
C11 C 0.1206(3) 0.7440(3) 0.5625(3) 0.0220(9) Uani 1 1 d . .
C12 C 0.1407(3) 0.6907(3) 0.6526(3) 0.0233(8) Uani 1 1 d . .
H12 H 0.103922 0.709563 0.712143 0.028 Uiso 1 1 calc R U
C13 C 0.2142(3) 0.6104(3) 0.6553(3) 0.0255(9) Uani 1 1 d . .
H13 H 0.224861 0.574818 0.716099 0.031 Uiso 1 1 calc R U
C14 C 0.2722(3) 0.5821(3) 0.5689(3) 0.0249(9) Uani 1 1 d . .
C15 C 0.2573(3) 0.6367(3) 0.4795(3) 0.0249(8) Uani 1 1 d . .
H15 H 0.297258 0.619978 0.421155 0.030 Uiso 1 1 calc R U
C16 C 0.1823(3) 0.7166(3) 0.4774(3) 0.0229(8) Uani 1 1 d . .
H16 H 0.173007 0.752924 0.416908 0.028 Uiso 1 1 calc R U
C17 C 0.0347(3) 0.8243(3) 0.5527(3) 0.0277(9) Uani 1 1 d . .
H17 H 0.058365 0.871287 0.498831 0.033 Uiso 1 1 calc R U
C18 C -0.0700(4) 0.7748(4) 0.5180(4) 0.0386(11) Uani 1 1 d . .
H18A H -0.056607 0.737872 0.455850 0.058 Uiso 1 1 calc R U
H18B H -0.124952 0.826138 0.506022 0.058 Uiso 1 1 calc R U
H18C H -0.095571 0.728645 0.569733 0.058 Uiso 1 1 calc R U
C19 C 0.0174(4) 0.8848(3) 0.6469(4) 0.0396(11) Uani 1 1 d . .
H19A H 0.086434 0.913404 0.668676 0.059 Uiso 1 1 calc R U
H19B H -0.011229 0.841424 0.699782 0.059 Uiso 1 1 calc R U
H19C H -0.034177 0.938641 0.633437 0.059 Uiso 1 1 calc R U
C20 C 0.3490(4) 0.4953(3) 0.5703(3) 0.0350(11) Uani 1 1 d . .
H20A H 0.372818 0.482824 0.639150 0.053 Uiso 1 1 calc R U
H20B H 0.411891 0.510552 0.528359 0.053 Uiso 1 1 calc R U
H20C H 0.312413 0.435806 0.544255 0.053 Uiso 1 1 calc R U
P1 P 0.59258(8) 0.61075(8) 0.37073(8) 0.0274(2) Uani 1 1 d . .
F3 F 0.5920(3) 0.5673(3) 0.4812(2) 0.0577(8) Uani 1 1 d . .
F4 F 0.6887(2) 0.5372(2) 0.3401(2) 0.0569(8) Uani 1 1 d . .
F5 F 0.5055(3) 0.5308(2) 0.3357(3) 0.0624(9) Uani 1 1 d . .
F6 F 0.6787(2) 0.6926(3) 0.4038(3) 0.0588(8) Uani 1 1 d . .
F7 F 0.4964(2) 0.6845(2) 0.3987(2) 0.0493(7) Uani 1 1 d . .
F8 F 0.5942(2) 0.6554(2) 0.2599(2) 0.0474(7) Uani 1 1 d . .

loop_
_atom_site_aniso_label
_atom_site_aniso_U_11
_atom_site_aniso_U_22
_atom_site_aniso_U_33
_atom_site_aniso_U_23
_atom_site_aniso_U_13
_atom_site_aniso_U_12
Ru1 0.01823(12) 0.01721(12) 0.01494(13) 0.00174(13) 0.00058(15) -0.00045(9)
Cl1 0.0337(5) 0.0329(5) 0.0197(5) -0.0071(4) 0.0011(4) 0.0005(4)
F1 0.0271(12) 0.0422(15) 0.0589(18) 0.0023(12) 0.0173(12) -0.0065(11)
F2 0.0267(11) 0.0493(14) 0.078(2) 0.0059(17) -0.0133(14) -0.0119(11)
N1 0.0210(15) 0.0196(15) 0.0194(16) -0.0031(12) 0.0030(12) -0.0015(12)
N2 0.0230(16) 0.0232(15) 0.026(2) -0.0013(12) -0.0016(12) 0.0018(13)
C1 0.0248(19) 0.025(2) 0.025(2) 0.0052(16) -0.0035(15) -0.0029(16)
C2 0.038(2) 0.026(2) 0.027(2) 0.0031(17) -0.0035(16) -0.0082(17)
C3 0.043(2) 0.025(2) 0.022(2) -0.0006(16) 0.0082(17) -0.0135(18)
C4 0.0234(18) 0.025(2) 0.029(2) -0.0077(16) 0.0087(15) -0.0075(16)
C5 0.0215(18) 0.0202(18) 0.023(2) -0.0053(15) 0.0002(15) -0.0021(15)
C6 0.0220(16) 0.0231(15) 0.0276(19) -0.002(2) 0.003(2) 0.0018(13)
C7 0.023(2) 0.033(2) 0.047(3) -0.0037(18) -0.0010(17) -0.0036(17)
C8 0.025(2) 0.051(3) 0.052(3) -0.003(2) -0.011(2) 0.008(2)
C9 0.038(2) 0.040(2) 0.038(3) 0.001(2) -0.011(2) 0.0097(19)
C10 0.030(2) 0.031(2) 0.031(2) 0.0063(17) -0.0070(17) 0.0056(18)
C11 0.0179(18) 0.019(2) 0.029(2) 0.0031(14) -0.0032(14) -0.0033(14)
C12 0.0217(18) 0.025(2) 0.023(2) 0.0035(17) 0.0047(15) -0.0035(16)
C13 0.029(2) 0.022(2) 0.026(2) 0.0084(16) -0.0012(16) -0.0041(16)
C14 0.0259(19) 0.0216(19) 0.027(2) -0.0014(14) -0.0017(14) -0.0030(16)
C15 0.0253(19) 0.0253(19) 0.024(2) -0.0034(16) 0.0029(16) -0.0068(16)
C16 0.0260(19) 0.0224(19) 0.020(2) 0.0002(15) -0.0035(15) -0.0071(15)
C17 0.023(2) 0.026(2) 0.034(2) 0.0080(17) -0.0005(17) 0.0017(17)
C18 0.028(2) 0.041(3) 0.047(3) 0.004(2) -0.0105(19) 0.002(2)
C19 0.033(2) 0.032(2) 0.054(3) -0.004(2) -0.006(2) 0.0087(19)
C20 0.038(2) 0.025(2) 0.043(3) -0.0025(17) 0.0013(17) 0.0071(18)
P1 0.0265(5) 0.0288(5) 0.0271(5) -0.0037(4) 0.0061(4) 0.0028(4)
F3 0.0560(19) 0.080(2) 0.0372(18) 0.0159(16) 0.0133(13) 0.0090(16)
F4 0.0585(17) 0.0597(19) 0.0525(19) 0.0059(15) 0.0200(14) 0.0329(15)
F5 0.0670(19) 0.0533(19) 0.067(2) -0.0224(17) 0.0103(16) -0.0262(17)
F6 0.0458(16) 0.066(2) 0.065(2) -0.0139(16) -0.0034(14) -0.0204(15)
F7 0.0382(14) 0.0575(18) 0.0523(19) -0.0206(14) 0.0066(12) 0.0173(13)
F8 0.0438(15) 0.0600(18) 0.0382(17) 0.0117(13) 0.0038(12) 0.0086(13)

loop_
_atom_type_symbol
_atom_type_description
_atom_type_scat_dispersion_real
_atom_type_scat_dispersion_imag
_atom_type_scat_source
C C 0.0181 0.0091 'International Tables Vol C Tables 4.2.6.8 and 6.1.1.4'
H H 0.0000 0.0000 'International Tables Vol C Tables 4.2.6.8 and 6.1.1.4'
N N 0.0311 0.0180 'International Tables Vol C Tables 4.2.6.8 and 6.1.1.4'
F F 0.0727 0.0534 'International Tables Vol C Tables 4.2.6.8 and 6.1.1.4'
P P 0.2955 0.4335 'International Tables Vol C Tables 4.2.6.8 and 6.1.1.4'
Cl Cl 0.3639 0.7018 'International Tables Vol C Tables 4.2.6.8 and 6.1.1.4'
Ru Ru 0.0552 3.2960 'International Tables Vol C Tables 4.2.6.8 and 6.1.1.4'

loop_
_geom_angle_atom_site_label_1
_geom_angle_atom_site_label_2
_geom_angle_atom_site_label_3
_geom_angle
N2 Ru1 N1 76.87(12)
N2 Ru1 C16 140.38(14)
N1 Ru1 C16 91.71(14)
N2 Ru1 C12 138.24(14)
N1 Ru1 C12 143.33(13)
C16 Ru1 C12 67.26(15)
N2 Ru1 C15 107.27(14)
N1 Ru1 C15 102.08(13)
C16 Ru1 C15 37.61(15)
C12 Ru1 C15 79.78(15)
N2 Ru1 C13 106.33(14)
N1 Ru1 C13 168.95(15)
C16 Ru1 C13 79.11(15)
C12 Ru1 C13 37.35(14)
C15 Ru1 C13 66.88(15)
N2 Ru1 C11 173.07(13)
N1 Ru1 C11 108.70(13)
C16 Ru1 C11 37.44(15)
C12 Ru1 C11 37.48(15)
C15 Ru1 C11 67.93(15)
C13 Ru1 C11 67.42(14)
N2 Ru1 C14 93.41(14)
N1 Ru1 C14 133.35(13)
C16 Ru1 C14 67.08(14)
C12 Ru1 C14 67.22(14)
C15 Ru1 C14 37.04(15)
C13 Ru1 C14 36.96(14)
C11 Ru1 C14 79.78(14)
N2 Ru1 Cl1 81.49(9)
N1 Ru1 Cl1 85.24(9)
C16 Ru1 Cl1 135.95(11)
C12 Ru1 Cl1 89.89(11)
C15 Ru1 Cl1 169.55(11)
C13 Ru1 Cl1 105.63(12)
C11 Ru1 Cl1 102.81(11)
C14 Ru1 Cl1 139.06(10)
C1 N1 C5 120.1(3)
C1 N1 Ru1 123.5(3)
C5 N1 Ru1 115.9(3)
C10 N2 C6 120.0(3)
C10 N2 Ru1 122.7(3)
C6 N2 Ru1 116.0(2)
N1 C1 C2 122.7(4)
N1 C1 H1 118.6
C2 C1 H1 118.6
C3 C2 C1 118.2(4)
C3 C2 H2 120.9
C1 C2 H2 120.9
C4 C3 C2 118.3(4)
C4 C3 H3 120.9
C2 C3 H3 120.9
F1 C4 C3 118.1(4)
F1 C4 C5 119.6(4)
C3 C4 C5 122.2(4)
N1 C5 C4 117.9(4)
N1 C5 C6 114.4(3)
C4 C5 C6 127.7(3)
N2 C6 C7 118.4(4)
N2 C6 C5 114.3(3)
C7 C6 C5 127.0(3)
F2 C7 C8 118.6(4)
F2 C7 C6 119.5(4)
C8 C7 C6 121.8(4)
C7 C8 C9 118.5(4)
C7 C8 H8 120.7
C9 C8 H8 120.7
C8 C9 C10 118.4(4)
C8 C9 H9 120.8
C10 C9 H9 120.8
N2 C10 C9 122.6(4)
N2 C10 H10 118.7
C9 C10 H10 118.7
C16 C11 C12 117.0(3)
C16 C11 C17 119.4(4)
C12 C11 C17 123.5(4)
C16 C11 Ru1 69.4(2)
C12 C11 Ru1 69.6(2)
C17 C11 Ru1 134.3(3)
C13 C12 C11 121.2(4)
C13 C12 Ru1 72.1(2)
C11 C12 Ru1 72.9(2)
C13 C12 H12 119.4
C11 C12 H12 119.4
Ru1 C12 H12 127.7
C12 C13 C14 120.8(4)
C12 C13 Ru1 70.5(2)
C14 C13 Ru1 72.6(2)
C12 C13 H13 119.6
C14 C13 H13 119.6
Ru1 C13 H13 129.8
C13 C14 C15 119.1(4)
C13 C14 C20 121.3(4)
C15 C14 C20 119.6(4)
C13 C14 Ru1 70.4(2)
C15 C14 Ru1 70.2(2)
C20 C14 Ru1 131.8(3)
C14 C15 C16 119.6(4)
C14 C15 Ru1 72.7(2)
C16 C15 Ru1 70.3(2)
C14 C15 H15 120.2
C16 C15 H15 120.2
Ru1 C15 H15 129.0
C15 C16 C11 122.2(4)
C15 C16 Ru1 72.1(2)
C11 C16 Ru1 73.2(2)
C15 C16 H16 118.9
C11 C16 H16 118.9
Ru1 C16 H16 128.1
C19 C17 C11 114.0(3)
C19 C17 C18 111.5(4)
C11 C17 C18 108.2(3)
C19 C17 H17 107.6
C11 C17 H17 107.6
C18 C17 H17 107.6
C17 C18 H18A 109.5
C17 C18 H18B 109.5
H18A C18 H18B 109.5
C17 C18 H18C 109.5
H18A C18 H18C 109.5
H18B C18 H18C 109.5
C17 C19 H19A 109.5
C17 C19 H19B 109.5
H19A C19 H19B 109.5
C17 C19 H19C 109.5
H19A C19 H19C 109.5
H19B C19 H19C 109.5
C14 C20 H20A 109.5
C14 C20 H20B 109.5
H20A C20 H20B 109.5
C14 C20 H20C 109.5
H20A C20 H20C 109.5
H20B C20 H20C 109.5
F3 P1 F5 91.3(2)
F3 P1 F7 90.36(16)
F5 P1 F7 88.93(17)
F3 P1 F6 89.90(18)
F5 P1 F6 178.6(2)
F7 P1 F6 90.42(17)
F3 P1 F8 179.4(2)
F5 P1 F8 89.31(18)
F7 P1 F8 89.69(16)
F6 P1 F8 89.48(17)
F3 P1 F4 90.87(17)
F5 P1 F4 90.78(19)
F7 P1 F4 178.74(18)
F6 P1 F4 89.85(18)
F8 P1 F4 89.08(16)

loop_
_geom_bond_atom_site_label_1
_geom_bond_atom_site_label_2
_geom_bond_distance
Ru1 N2 2.098(3)
Ru1 N1 2.099(3)
Ru1 C16 2.184(4)
Ru1 C12 2.189(4)
Ru1 C15 2.206(4)
Ru1 C13 2.210(4)
Ru1 C11 2.233(4)
Ru1 C14 2.239(4)
Ru1 Cl1 2.4066(11)
F1 C4 1.346(4)
F2 C7 1.345(5)
N1 C1 1.331(5)
N1 C5 1.357(5)
N2 C10 1.335(5)
N2 C6 1.357(5)
C1 C2 1.391(6)
C1 H1 0.9500
C2 C3 1.377(6)
C2 H2 0.9500
C3 C4 1.369(6)
C3 H3 0.9500
C4 C5 1.395(6)
C5 C6 1.462(6)
C6 C7 1.390(6)
C7 C8 1.370(7)
C8 C9 1.375(7)
C8 H8 0.9500
C9 C10 1.386(6)
C9 H9 0.9500
C10 H10 0.9500
C11 C16 1.418(6)
C11 C12 1.421(6)
C11 C17 1.517(5)
C12 C13 1.409(6)
C12 H12 0.9500
C13 C14 1.411(6)
C13 H13 0.9500
C14 C15 1.413(6)
C14 C20 1.502(6)
C15 C16 1.415(6)
C15 H15 0.9500
C16 H16 0.9500
C17 C19 1.512(7)
C17 C18 1.526(6)
C17 H17 1.0000
C18 H18A 0.9800
C18 H18B 0.9800
C18 H18C 0.9800
C19 H19A 0.9800
C19 H19B 0.9800
C19 H19C 0.9800
C20 H20A 0.9800
C20 H20B 0.9800
C20 H20C 0.9800
P1 F3 1.586(3)
P1 F5 1.589(3)
P1 F7 1.591(3)
P1 F6 1.591(3)
P1 F8 1.597(3)
P1 F4 1.597(3)

loop_
_geom_torsion_atom_site_label_1
_geom_torsion_atom_site_label_2
_geom_torsion_atom_site_label_3
_geom_torsion_atom_site_label_4
_geom_torsion
C5 N1 C1 C2 3.9(6)
Ru1 N1 C1 C2 -167.6(3)
N1 C1 C2 C3 2.4(6)
C1 C2 C3 C4 -3.8(6)
C2 C3 C4 F1 177.0(4)
C2 C3 C4 C5 -0.9(6)
C1 N1 C5 C4 -8.5(5)
Ru1 N1 C5 C4 163.7(3)
C1 N1 C5 C6 173.5(4)
Ru1 N1 C5 C6 -14.4(4)
F1 C4 C5 N1 -170.8(3)
C3 C4 C5 N1 7.1(6)
F1 C4 C5 C6 7.0(6)
C3 C4 C5 C6 -175.1(4)
C10 N2 C6 C7 -5.9(6)
Ru1 N2 C6 C7 161.5(3)
C10 N2 C6 C5 179.3(4)
Ru1 N2 C6 C5 -13.3(5)
N1 C5 C6 N2 18.1(5)
C4 C5 C6 N2 -159.7(4)
N1 C5 C6 C7 -156.1(4)
C4 C5 C6 C7 26.0(7)
N2 C6 C7 F2 -169.8(4)
C5 C6 C7 F2 4.3(7)
N2 C6 C7 C8 6.6(7)
C5 C6 C7 C8 -179.3(4)
F2 C7 C8 C9 173.9(4)
C6 C7 C8 C9 -2.5(7)
C7 C8 C9 C10 -2.2(7)
C6 N2 C10 C9 1.3(6)
Ru1 N2 C10 C9 -165.2(3)
C8 C9 C10 N2 2.9(7)
C16 C11 C12 C13 -3.6(5)
C17 C11 C12 C13 173.9(4)
Ru1 C11 C12 C13 -55.9(3)
C16 C11 C12 Ru1 52.3(3)
C17 C11 C12 Ru1 -130.3(4)
C11 C12 C13 C14 1.6(6)
Ru1 C12 C13 C14 -54.6(3)
C11 C12 C13 Ru1 56.2(3)
C12 C13 C14 C15 1.2(6)
Ru1 C13 C14 C15 -52.4(3)
C12 C13 C14 C20 -178.7(4)
Ru1 C13 C14 C20 127.7(4)
C12 C13 C14 Ru1 53.6(3)
C13 C14 C15 C16 -1.9(6)
C20 C14 C15 C16 178.0(3)
Ru1 C14 C15 C16 -54.4(3)
C13 C14 C15 Ru1 52.5(3)
C20 C14 C15 Ru1 -127.6(4)
C14 C15 C16 C11 -0.2(6)
Ru1 C15 C16 C11 -55.8(3)
C14 C15 C16 Ru1 55.6(3)
C12 C11 C16 C15 2.9(5)
C17 C11 C16 C15 -174.7(3)
Ru1 C11 C16 C15 55.3(3)
C12 C11 C16 Ru1 -52.4(3)
C17 C11 C16 Ru1 130.1(3)
C16 C11 C17 C19 -149.1(4)
C12 C11 C17 C19 33.5(5)
Ru1 C11 C17 C19 -60.0(5)
C16 C11 C17 C18 86.3(4)
C12 C11 C17 C18 -91.1(5)
Ru1 C11 C17 C18 175.4(3)
